data_1569609
loop_
_publ_author_name
'Jiang, Wen'
'Kong, Feng'
'Del Rosal, Iker'
'Li, Meng'
'Wang, Kai'
'Maron, Laurent'
'Zhang, Lixin'

_publ_section_title
;
 A binuclear guanidinate yttrium carbyne complex: unique reactivity toward
 unsaturated C-N, C-O and C-S bonds.
;
_journal_issue 34
_journal_name_full 'Chemical science'
_journal_page_first 9154
_journal_page_last 9160
_journal_paper_doi 10.1039/d3sc03483f
_journal_volume 14
_journal_year 2023
_chemical_formula_moiety 'C42 H57 Al N3 O Y'
_chemical_formula_sum 'C42 H57 Al N3 O Y'
_chemical_formula_weight 735.79
_space_group_crystal_system monoclinic
_space_group_IT_number 15
_space_group_name_Hall '-C 2yc'
_space_group_name_H-M_alt 'C 1 2/c 1'
_atom_sites_solution_hydrogens mixed
_atom_sites_solution_primary iterative
_audit_creation_date 2022-08-03
_audit_creation_method
;
Olex2 1.2
(compiled 2018.05.29 svn.r3508 for OlexSys, GUI svn.r5506)
;
_audit_update_record
;
2022-08-11 deposited with the CCDC.	2023-08-03 downloaded from the CCDC.
;
_cell_angle_alpha 90
_cell_angle_beta 99.661(2)
_cell_angle_gamma 90
_cell_formula_units_Z 8
_cell_length_a 35.057(6)
_cell_length_b 11.675(2)
_cell_length_c 20.542(4)
_cell_measurement_reflns_used 4422
_cell_measurement_temperature 273(2)
_cell_measurement_theta_max 23.00
_cell_measurement_theta_min 2.50
_cell_volume 8288(3)
_computing_cell_refinement 'SAINT v7.68A (Bruker, 2009)'
_computing_data_collection 'Bruker APEX2'
_computing_data_reduction 'SAINT v7.68A (Bruker, 2009)'
_computing_molecular_graphics 'Olex2 (Dolomanov et al., 2009)'
_computing_publication_material 'Olex2 (Dolomanov et al., 2009)'
_computing_structure_refinement 'ShelXL (Sheldrick, 2015)'
_computing_structure_solution 'olex2.solve (Bourhis et al., 2015)'
_diffrn_ambient_temperature 273.15
_diffrn_measured_fraction_theta_full 0.996
_diffrn_measured_fraction_theta_max 0.958
_diffrn_measurement_device_type 'Bruker APEX-II CCD'
_diffrn_measurement_method '\f and \w scans'
_diffrn_radiation_monochromator graphite
_diffrn_radiation_type MoK\a
_diffrn_radiation_wavelength 0.71073
_diffrn_reflns_av_R_equivalents 0.0433
_diffrn_reflns_av_unetI/netI 0.0671
_diffrn_reflns_Laue_measured_fraction_full 0.996
_diffrn_reflns_Laue_measured_fraction_max 0.958
_diffrn_reflns_limit_h_max 36
_diffrn_reflns_limit_h_min -45
_diffrn_reflns_limit_k_max 14
_diffrn_reflns_limit_k_min -14
_diffrn_reflns_limit_l_max 26
_diffrn_reflns_limit_l_min -24
_diffrn_reflns_number 23273
_diffrn_reflns_point_group_measured_fraction_full 0.996
_diffrn_reflns_point_group_measured_fraction_max 0.958
_diffrn_reflns_theta_full 25.242
_diffrn_reflns_theta_max 27.380
_diffrn_reflns_theta_min 1.841
_diffrn_standards_number 0
_exptl_absorpt_coefficient_mu 1.461
_exptl_absorpt_correction_T_max 0.7456
_exptl_absorpt_correction_T_min 0.4386
_exptl_absorpt_correction_type multi-scan
_exptl_absorpt_process_details sadabs
_exptl_crystal_colour colourless
_exptl_crystal_colour_primary colourless
_exptl_crystal_density_diffrn 1.179
_exptl_crystal_density_method 'not measured'
_exptl_crystal_description block
_exptl_crystal_F_000 3120
_exptl_crystal_size_max 0.32
_exptl_crystal_size_mid 0.25
_exptl_crystal_size_min 0.25
_refine_diff_density_max 0.786
_refine_diff_density_min -0.477
_refine_diff_density_rms 0.078
_refine_ls_extinction_method none
_refine_ls_goodness_of_fit_ref 0.988
_refine_ls_hydrogen_treatment mixed
_refine_ls_matrix_type full
_refine_ls_number_parameters 452
_refine_ls_number_reflns 9016
_refine_ls_number_restraints 12
_refine_ls_restrained_S_all 0.988
_refine_ls_R_factor_all 0.1002
_refine_ls_R_factor_gt 0.0561
_refine_ls_shift/su_max 0.001
_refine_ls_shift/su_mean 0.000
_refine_ls_structure_factor_coef Fsqd
_refine_ls_weighting_details 'w=1/[\s^2^(Fo^2^)+(0.1019P)^2^] where P=(Fo^2^+2Fc^2^)/3'
_refine_ls_weighting_scheme calc
_refine_ls_wR_factor_gt 0.1468
_refine_ls_wR_factor_ref 0.1702
_reflns_Friedel_coverage 0.000
_reflns_number_gt 5583
_reflns_number_total 9016
_reflns_threshold_expression 'I > 2\s(I)'
_cod_data_source_file d3sc03483f2.cif
_cod_data_source_block a61104a
_cod_depositor_comments 'Adding full bibliography for 1569608--1569615.cif.'
_cod_original_cell_volume 8289(2)
_cod_database_code 1569609
_shelx_shelxl_version_number 2018/3
_shelx_space_group_comment
;
The symmetry employed for this shelxl refinement is uniquely defined
by the following loop, which should always be used as a source of
symmetry information in preference to the above space-group names.
They are only intended as comments.
;
_olex2_refinement_description
;
1. Fixed Uiso
 At 1.2 times of:
  All C(H) groups, All C(H,H) groups
 At 1.5 times of:
  All H(H) groups, All C(H,H,H) groups, All C(H,H,H,H) groups
2. Restrained distances
 C40-H40B = C40-H40A = C40-H40C
 0.96 with sigma of 0.01
 H40B-H40A = H40A-H40C = H40C-H40B
 1.57 with sigma of 0.02
 C41-H41A = C41-H41B = C41-H41C
 0.96 with sigma of 0.01
 H41A-H41B = H41B-H41C = H41C-H41A
 1.57 with sigma of 0.02
3.a Ternary CH refined with riding coordinates:
 C8(H8), C11(H11), C20(H20), C23(H23)
3.b Secondary CH2 refined with riding coordinates:
 C26(H26A,H26B), C33(H33A,H33B)
3.c Aromatic/amide H refined with riding coordinates:
 C4(H4), C5(H5), C6(H6), C16(H16), C17(H17), C18(H18), C28(H28), C29(H29),
 C30(H30), C31(H31), C32(H32), C35(H35), C36(H36), C37(H37), C38(H38), C39(H39)
3.d Fitted hexagon refined as free rotating group:
 C34(C35,C36,C37,C38,C39)
3.e Idealised Me refined as rotating group:
 C9(H9A,H9B,H9C), C10(H10A,H10B,H10C), C12(H12A,H12B,H12C), C13(H13A,H13B,
 H13C), C21(H21A,H21B,H21C), C22(H22A,H22B,H22C), C24(H24A,H24B,H24C), C25(H25A,
 H25B,H25C), C42(H42A,H42B,H42C)
;
_olex2_submission_special_instructions 'No special instructions were received'

loop_
_space_group_symop_operation_xyz
'x, y, z'
'-x, y, -z+1/2'
'x+1/2, y+1/2, z'
'-x+1/2, y+1/2, -z+1/2'
'-x, -y, -z'
'x, -y, z-1/2'
'-x+1/2, -y+1/2, -z'
'x+1/2, -y+1/2, z-1/2'

loop_
_atom_site_label
_atom_site_type_symbol
_atom_site_fract_x
_atom_site_fract_y
_atom_site_fract_z
_atom_site_U_iso_or_equiv
_atom_site_adp_type
_atom_site_occupancy
_atom_site_site_symmetry_order
_atom_site_calc_flag
_atom_site_refinement_flags_posn
_atom_site_refinement_flags_adp
_atom_site_refinement_flags_occupancy
_atom_site_disorder_assembly
_atom_site_disorder_group
Y1 Y 0.54384(2) 0.60693(3) 0.79949(2) 0.04114(14) Uani 1 1 d . . . . .
Al1 Al 0.47204(3) 0.50060(11) 0.85048(5) 0.0538(3) Uani 1 1 d . . . . .
O1 O 0.48128(7) 0.6202(2) 0.80167(12) 0.0520(7) Uani 1 1 d . . . . .
N1 N 0.61153(8) 0.6070(2) 0.84623(16) 0.0473(7) Uani 1 1 d . . . . .
N2 N 0.57672(8) 0.7659(2) 0.84360(14) 0.0409(7) Uani 1 1 d . . . . .
N3 N 0.64195(8) 0.7704(3) 0.90477(15) 0.0507(8) Uani 1 1 d . . . . .
C1 C 0.61095(9) 0.7165(3) 0.86592(17) 0.0438(8) Uani 1 1 d . . . . .
C2 C 0.64570(11) 0.5468(4) 0.8365(2) 0.0565(10) Uani 1 1 d . . . . .
C3 C 0.65502(13) 0.4427(4) 0.8713(3) 0.0725(14) Uani 1 1 d . . . . .
C4 C 0.68734(18) 0.3811(5) 0.8577(4) 0.107(2) Uani 1 1 d . . . . .
H4 H 0.694041 0.312443 0.879591 0.128 Uiso 1 1 calc R . . . .
C5 C 0.7088(2) 0.4200(7) 0.8133(4) 0.128(3) Uani 1 1 d . . . . .
H5 H 0.730010 0.377489 0.805359 0.153 Uiso 1 1 calc R . . . .
C6 C 0.69990(17) 0.5224(6) 0.7794(3) 0.106(2) Uani 1 1 d . . . . .
H6 H 0.715269 0.548405 0.749697 0.127 Uiso 1 1 calc R . . . .
C7 C 0.66786(12) 0.5858(4) 0.7901(2) 0.0704(13) Uani 1 1 d . . . . .
C8 C 0.63254(15) 0.3951(4) 0.9211(3) 0.0845(16) Uani 1 1 d . . . . .
H8 H 0.611549 0.448635 0.925275 0.101 Uiso 1 1 calc R . . . .
C9 C 0.65766(19) 0.3826(5) 0.9886(3) 0.114(2) Uani 1 1 d . . . . .
H9A H 0.678729 0.331451 0.985402 0.171 Uiso 1 1 calc GR . . . .
H9B H 0.642434 0.352137 1.019247 0.171 Uiso 1 1 calc GR . . . .
H9C H 0.667712 0.456138 1.003652 0.171 Uiso 1 1 calc GR . . . .
C10 C 0.61474(18) 0.2793(5) 0.9009(4) 0.131(3) Uani 1 1 d . . . . .
H10A H 0.598943 0.285321 0.858109 0.197 Uiso 1 1 calc GR . . . .
H10B H 0.599088 0.255088 0.932506 0.197 Uiso 1 1 calc GR . . . .
H10C H 0.634925 0.224339 0.899369 0.197 Uiso 1 1 calc GR . . . .
C11 C 0.65700(13) 0.6902(5) 0.7471(2) 0.0753(13) Uani 1 1 d . . . . .
H11 H 0.645314 0.745818 0.773549 0.090 Uiso 1 1 calc R . . . .
C12 C 0.69105(18) 0.7498(6) 0.7233(3) 0.124(2) Uani 1 1 d . . . . .
H12A H 0.699061 0.705609 0.688585 0.186 Uiso 1 1 calc GR . . . .
H12B H 0.712204 0.756508 0.759418 0.186 Uiso 1 1 calc GR . . . .
H12C H 0.683232 0.824763 0.707039 0.186 Uiso 1 1 calc GR . . . .
C13 C 0.62670(16) 0.6586(6) 0.6892(3) 0.1043(18) Uani 1 1 d . . . . .
H13A H 0.637229 0.604063 0.662039 0.157 Uiso 1 1 calc GR . . . .
H13B H 0.618675 0.725961 0.663770 0.157 Uiso 1 1 calc GR . . . .
H13C H 0.604835 0.625508 0.704774 0.157 Uiso 1 1 calc GR . . . .
C14 C 0.56416(11) 0.8783(3) 0.8589(2) 0.0495(9) Uani 1 1 d . . . . .
C15 C 0.55144(12) 0.9012(3) 0.9184(2) 0.0568(10) Uani 1 1 d . . . . .
C16 C 0.53759(14) 1.0091(4) 0.9284(3) 0.0769(14) Uani 1 1 d . . . . .
H16 H 0.529744 1.025952 0.968375 0.092 Uiso 1 1 calc R . . . .
C17 C 0.53514(16) 1.0911(4) 0.8813(4) 0.0914(18) Uani 1 1 d . . . . .
H17 H 0.524703 1.162246 0.888648 0.110 Uiso 1 1 calc R . . . .
C18 C 0.54767(15) 1.0707(4) 0.8238(3) 0.0808(15) Uani 1 1 d . . . . .
H18 H 0.546076 1.128479 0.792262 0.097 Uiso 1 1 calc R . . . .
C19 C 0.56324(12) 0.9628(4) 0.8105(2) 0.0589(11) Uani 1 1 d . . . . .
C20 C 0.55157(13) 0.8106(4) 0.9715(2) 0.0651(11) Uani 1 1 d . . . . .
H20 H 0.570019 0.751229 0.963608 0.078 Uiso 1 1 calc R . . . .
C21 C 0.56387(16) 0.8531(5) 1.0426(3) 0.0971(17) Uani 1 1 d . . . . .
H21A H 0.588185 0.892482 1.046319 0.146 Uiso 1 1 calc GR . . . .
H21B H 0.566532 0.788931 1.072261 0.146 Uiso 1 1 calc GR . . . .
H21C H 0.544597 0.904499 1.053831 0.146 Uiso 1 1 calc GR . . . .
C22 C 0.51187(14) 0.7549(4) 0.9636(2) 0.0793(14) Uani 1 1 d . . . . .
H22A H 0.492786 0.812018 0.968198 0.119 Uiso 1 1 calc GR . . . .
H22B H 0.511881 0.697305 0.996929 0.119 Uiso 1 1 calc GR . . . .
H22C H 0.505861 0.720341 0.920706 0.119 Uiso 1 1 calc GR . . . .
C23 C 0.57948(13) 0.9413(4) 0.7467(2) 0.0657(11) Uani 1 1 d . . . . .
H23 H 0.595623 0.872392 0.753678 0.079 Uiso 1 1 calc R . . . .
C24 C 0.6048(2) 1.0376(6) 0.7308(3) 0.130(3) Uani 1 1 d . . . . .
H24A H 0.615411 1.018572 0.692020 0.194 Uiso 1 1 calc GR . . . .
H24B H 0.625443 1.049379 0.767230 0.194 Uiso 1 1 calc GR . . . .
H24C H 0.589697 1.106321 0.722933 0.194 Uiso 1 1 calc GR . . . .
C25 C 0.54819(18) 0.9189(5) 0.6878(3) 0.107(2) Uani 1 1 d . . . . .
H25A H 0.534024 0.988243 0.675796 0.160 Uiso 1 1 calc GR . . . .
H25B H 0.530881 0.861096 0.698849 0.160 Uiso 1 1 calc GR . . . .
H25C H 0.559815 0.893139 0.651253 0.160 Uiso 1 1 calc GR . . . .
C26 C 0.67157(11) 0.7024(4) 0.9476(2) 0.0604(11) Uani 1 1 d . . . . .
H26A H 0.696438 0.716134 0.934222 0.072 Uiso 1 1 calc R . . . .
H26B H 0.665547 0.621779 0.940451 0.072 Uiso 1 1 calc R . . . .
C27 C 0.67513(12) 0.7274(4) 1.0198(2) 0.0668(12) Uani 1 1 d . . . . .
C28 C 0.64847(16) 0.6836(6) 1.0549(3) 0.0978(18) Uani 1 1 d . . . . .
H28 H 0.627728 0.641293 1.033063 0.117 Uiso 1 1 calc R . . . .
C29 C 0.6520(3) 0.7017(8) 1.1234(4) 0.140(3) Uani 1 1 d . . . . .
H29 H 0.633929 0.671537 1.147114 0.168 Uiso 1 1 calc R . . . .
C30 C 0.6818(4) 0.7632(10) 1.1534(4) 0.174(5) Uani 1 1 d . . . . .
H30 H 0.683817 0.776651 1.198422 0.209 Uiso 1 1 calc R . . . .
C31 C 0.7094(3) 0.8072(7) 1.1218(4) 0.142(3) Uani 1 1 d . . . . .
H31 H 0.729927 0.848963 1.144783 0.170 Uiso 1 1 calc R . . . .
C32 C 0.70634(16) 0.7884(5) 1.0529(3) 0.0918(17) Uani 1 1 d . . . . .
H32 H 0.725127 0.816738 1.030166 0.110 Uiso 1 1 calc R . . . .
C33 C 0.64472(15) 0.8935(4) 0.9137(3) 0.096(2) Uani 1 1 d . . . . .
H33A H 0.626724 0.928631 0.878278 0.115 Uiso 1 1 calc R . . . .
H33B H 0.635741 0.911770 0.954651 0.115 Uiso 1 1 calc R . . . .
C34 C 0.68151(10) 0.9477(3) 0.9155(2) 0.0937(19) Uani 1 1 d . . . . .
C35 C 0.70193(17) 0.9207(5) 0.8651(2) 0.203(5) Uani 1 1 d G . . . .
H35 H 0.692321 0.866001 0.833718 0.243 Uiso 1 1 calc R . . . .
C36 C 0.73672(17) 0.9756(7) 0.8616(3) 0.293(10) Uani 1 1 d G . . . .
H36 H 0.750389 0.957563 0.827918 0.351 Uiso 1 1 calc R . . . .
C37 C 0.75109(12) 1.0574(5) 0.9086(4) 0.228(7) Uani 1 1 d G . . . .
H37 H 0.774368 1.094118 0.906227 0.274 Uiso 1 1 calc R . . . .
C38 C 0.73067(15) 1.0844(4) 0.9589(3) 0.197(6) Uani 1 1 d G . . . .
H38 H 0.740279 1.139113 0.990338 0.237 Uiso 1 1 calc R . . . .
C39 C 0.69588(13) 1.0295(4) 0.9624(2) 0.129(3) Uani 1 1 d G . . . .
H39 H 0.682211 1.047552 0.996139 0.154 Uiso 1 1 calc R . . . .
C40 C 0.52698(13) 0.4449(4) 0.8837(2) 0.0651(12) Uani 1 1 d D . . . .
C41 C 0.44325(19) 0.3976(5) 0.7808(3) 0.0959(19) Uani 1 1 d D . . . .
C42 C 0.44499(13) 0.5234(4) 0.92563(19) 0.0693(12) Uani 1 1 d . . . . .
H42A H 0.439132 0.603199 0.929386 0.104 Uiso 1 1 calc GR . . . .
H42B H 0.461195 0.498166 0.965412 0.104 Uiso 1 1 calc GR . . . .
H42C H 0.421399 0.479982 0.918876 0.104 Uiso 1 1 calc GR . . . .
H41A H 0.4487(12) 0.335(3) 0.8119(17) 0.104 Uiso 1 1 d DR . . . .
H41B H 0.4158(4) 0.407(5) 0.768(2) 0.15(3) Uiso 1 1 d D . . . .
H41C H 0.4547(14) 0.379(4) 0.7429(16) 0.15(3) Uiso 1 1 d D . . . .
H40A H 0.5199(11) 0.382(2) 0.9099(14) 0.072(13) Uiso 1 1 d D . . . .
H40B H 0.5409(11) 0.412(3) 0.8515(16) 0.107 Uiso 1 1 d DR . . . .
H40C H 0.5443(9) 0.492(3) 0.9137(14) 0.079(15) Uiso 1 1 d D . . . .

loop_
_atom_site_aniso_label
_atom_site_aniso_U_11
_atom_site_aniso_U_22
_atom_site_aniso_U_33
_atom_site_aniso_U_23
_atom_site_aniso_U_13
_atom_site_aniso_U_12
Y1 0.03346(19) 0.0484(2) 0.0384(2) 0.00156(16) -0.00313(13) -0.00252(15)
Al1 0.0497(7) 0.0776(8) 0.0337(6) 0.0038(6) 0.0056(5) -0.0132(6)
O1 0.0365(13) 0.0774(18) 0.0420(14) 0.0153(13) 0.0065(10) 0.0028(12)
N1 0.0338(15) 0.0492(17) 0.0546(19) -0.0101(15) -0.0054(13) 0.0004(13)
N2 0.0351(15) 0.0467(17) 0.0391(16) -0.0031(13) 0.0006(12) -0.0007(13)
N3 0.0400(16) 0.0535(19) 0.0538(19) -0.0094(15) -0.0058(14) -0.0035(14)
C1 0.0328(17) 0.054(2) 0.044(2) 0.0014(17) 0.0044(14) -0.0053(16)
C2 0.037(2) 0.064(3) 0.062(3) -0.022(2) -0.0099(18) 0.0018(19)
C3 0.052(3) 0.068(3) 0.086(4) -0.025(3) -0.023(2) 0.012(2)
C4 0.082(4) 0.104(5) 0.121(5) -0.038(4) -0.018(4) 0.043(3)
C5 0.090(5) 0.169(7) 0.123(6) -0.051(5) 0.010(4) 0.066(5)
C6 0.077(4) 0.143(6) 0.098(5) -0.026(4) 0.018(3) 0.031(4)
C7 0.045(2) 0.097(4) 0.066(3) -0.034(3) 0.002(2) 0.004(2)
C8 0.058(3) 0.064(3) 0.120(5) 0.007(3) -0.016(3) 0.011(2)
C9 0.104(5) 0.105(5) 0.118(5) 0.012(4) -0.028(4) 0.018(4)
C10 0.094(4) 0.073(4) 0.203(7) 0.015(4) -0.041(4) 0.000(3)
C11 0.060(3) 0.109(4) 0.060(3) -0.019(3) 0.019(2) -0.009(3)
C12 0.109(5) 0.162(6) 0.113(5) -0.011(5) 0.050(4) -0.022(5)
C13 0.087(4) 0.141(5) 0.083(4) -0.007(4) 0.008(3) -0.004(4)
C14 0.0413(19) 0.047(2) 0.059(2) -0.0040(18) 0.0055(17) -0.0061(16)
C15 0.053(2) 0.054(2) 0.064(3) -0.013(2) 0.0090(19) -0.0015(19)
C16 0.078(3) 0.059(3) 0.096(4) -0.026(3) 0.024(3) -0.006(2)
C17 0.091(4) 0.051(3) 0.139(6) -0.018(3) 0.039(4) 0.001(3)
C18 0.087(4) 0.046(3) 0.107(4) 0.013(3) 0.008(3) -0.008(2)
C19 0.051(2) 0.054(3) 0.070(3) 0.005(2) 0.004(2) -0.0073(19)
C20 0.075(3) 0.074(3) 0.048(2) -0.003(2) 0.014(2) 0.010(2)
C21 0.090(4) 0.132(5) 0.069(3) -0.022(3) 0.011(3) 0.009(4)
C22 0.105(4) 0.071(3) 0.066(3) 0.002(2) 0.026(3) -0.008(3)
C23 0.069(3) 0.067(3) 0.061(3) 0.016(2) 0.013(2) -0.002(2)
C24 0.147(6) 0.146(6) 0.107(5) 0.000(4) 0.055(4) -0.069(5)
C25 0.093(4) 0.131(5) 0.091(4) -0.009(4) -0.001(3) -0.008(4)
C26 0.041(2) 0.075(3) 0.059(3) -0.014(2) -0.0105(18) 0.0010(19)
C27 0.054(2) 0.071(3) 0.068(3) -0.005(2) -0.010(2) 0.009(2)
C28 0.078(4) 0.140(5) 0.077(4) 0.018(4) 0.016(3) 0.010(4)
C29 0.144(7) 0.191(9) 0.092(6) 0.043(6) 0.043(5) 0.047(6)
C30 0.242(14) 0.205(12) 0.066(5) -0.009(6) -0.004(7) 0.084(11)
C31 0.170(8) 0.149(7) 0.079(5) -0.020(5) -0.057(5) 0.009(6)
C32 0.092(4) 0.100(4) 0.068(3) -0.018(3) -0.028(3) -0.008(3)
C33 0.072(3) 0.070(3) 0.129(5) 0.014(3) -0.033(3) -0.025(3)
C34 0.071(3) 0.071(3) 0.120(5) 0.015(3) -0.039(3) -0.024(3)
C35 0.172(9) 0.313(14) 0.139(8) -0.050(8) 0.074(7) -0.129(9)
C36 0.246(14) 0.44(2) 0.217(12) -0.080(13) 0.097(10) -0.256(16)
C37 0.097(7) 0.232(12) 0.332(17) 0.110(12) -0.034(9) -0.063(7)
C38 0.097(6) 0.093(5) 0.361(16) -0.024(7) -0.083(8) -0.040(4)
C39 0.115(5) 0.104(5) 0.147(6) 0.002(4) -0.036(4) -0.041(4)
C40 0.072(3) 0.066(3) 0.059(3) 0.019(2) 0.016(2) 0.008(2)
C41 0.092(4) 0.126(5) 0.073(4) -0.026(3) 0.022(3) -0.040(4)
C42 0.067(3) 0.104(4) 0.039(2) 0.007(2) 0.014(2) -0.005(3)

loop_
_atom_type_symbol
_atom_type_description
_atom_type_scat_dispersion_real
_atom_type_scat_dispersion_imag
_atom_type_scat_source
C C 0.0033 0.0016 'International Tables Vol C Tables 4.2.6.8 and 6.1.1.4'
H H 0.0000 0.0000 'International Tables Vol C Tables 4.2.6.8 and 6.1.1.4'
N N 0.0061 0.0033 'International Tables Vol C Tables 4.2.6.8 and 6.1.1.4'
O O 0.0106 0.0060 'International Tables Vol C Tables 4.2.6.8 and 6.1.1.4'
Al Al 0.0645 0.0514 'International Tables Vol C Tables 4.2.6.8 and 6.1.1.4'
Y Y -2.7962 3.5667 'International Tables Vol C Tables 4.2.6.8 and 6.1.1.4'

loop_
_geom_angle_atom_site_label_1
_geom_angle_atom_site_label_2
_geom_angle_atom_site_label_3
_geom_angle
_geom_angle_site_symmetry_1
_geom_angle_site_symmetry_3
_geom_angle_publ_flag
Al1 Y1 Y1 56.14(2) 2_656 2_656 ?
Al1 Y1 Y1 60.20(2) . 2_656 ?
Al1 Y1 Al1 98.30(4) . 2_656 ?
O1 Y1 Y1 39.37(6) 2_656 2_656 ?
O1 Y1 Y1 37.60(7) . 2_656 ?
O1 Y1 Al1 29.68(7) 2_656 2_656 ?
O1 Y1 Al1 97.56(7) 2_656 . ?
O1 Y1 Al1 33.48(7) . . ?
O1 Y1 Al1 91.89(7) . 2_656 ?
O1 Y1 O1 76.36(10) 2_656 . ?
O1 Y1 N1 127.60(10) 2_656 . ?
O1 Y1 N1 155.38(11) . . ?
O1 Y1 N2 115.25(10) 2_656 . ?
O1 Y1 N2 111.77(10) . . ?
O1 Y1 C1 128.01(10) 2_656 . ?
O1 Y1 C1 135.20(10) . . ?
O1 Y1 C40 73.18(12) . . ?
O1 Y1 C40 125.46(13) 2_656 . ?
O1 Y1 C41 66.47(13) 2_656 2_656 ?
O1 Y1 C41 107.94(15) . 2_656 ?
N1 Y1 Y1 166.90(8) . 2_656 ?
N1 Y1 Al1 131.24(8) . . ?
N1 Y1 Al1 112.04(8) . 2_656 ?
N1 Y1 C1 28.36(9) . . ?
N1 Y1 C40 92.98(12) . . ?
N1 Y1 C41 89.42(14) . 2_656 ?
N2 Y1 Y1 125.66(7) . 2_656 ?
N2 Y1 Al1 132.29(8) . 2_656 ?
N2 Y1 Al1 124.54(8) . . ?
N2 Y1 N1 56.28(10) . . ?
N2 Y1 C1 28.06(10) . . ?
N2 Y1 C40 117.73(13) . . ?
N2 Y1 C41 139.40(15) . 2_656 ?
C1 Y1 Y1 152.77(7) . 2_656 ?
C1 Y1 Al1 128.46(8) . 2_656 ?
C1 Y1 Al1 131.93(8) . . ?
C1 Y1 C41 116.18(15) . 2_656 ?
C40 Y1 Y1 96.35(10) . 2_656 ?
C40 Y1 Al1 108.42(12) . 2_656 ?
C40 Y1 Al1 40.00(10) . . ?
C40 Y1 C1 105.24(13) . . ?
C40 Y1 C41 81.46(16) . 2_656 ?
C41 Y1 Y1 82.91(12) 2_656 2_656 ?
C41 Y1 Al1 93.67(13) 2_656 . ?
C41 Y1 Al1 36.84(11) 2_656 2_656 ?
Y1 Al1 Y1 63.67(2) . 2_656 ?
O1 Al1 Y1 43.13(8) . . ?
O1 Al1 Y1 36.16(9) . 2_656 ?
O1 Al1 C40 100.83(16) . . ?
O1 Al1 C41 100.7(2) . . ?
O1 Al1 C42 119.64(18) . . ?
C40 Al1 Y1 58.17(13) . . ?
C40 Al1 Y1 115.90(14) . 2_656 ?
C41 Al1 Y1 64.62(19) . 2_656 ?
C41 Al1 Y1 109.53(18) . . ?
C41 Al1 C40 112.4(3) . . ?
C42 Al1 Y1 131.27(15) . 2_656 ?
C42 Al1 Y1 136.86(15) . . ?
C42 Al1 C40 109.54(19) . . ?
C42 Al1 C41 113.0(2) . . ?
Y1 O1 Y1 103.03(10) 2_656 . ?
Al1 O1 Y1 114.16(14) . 2_656 ?
Al1 O1 Y1 103.39(12) . . ?
C1 N1 Y1 93.3(2) . . ?
C1 N1 C2 124.4(3) . . ?
C2 N1 Y1 137.4(2) . . ?
C1 N2 Y1 98.5(2) . . ?
C1 N2 C14 127.5(3) . . ?
C14 N2 Y1 132.4(2) . . ?
C1 N3 C26 120.3(3) . . ?
C1 N3 C33 123.5(3) . . ?
C33 N3 C26 115.6(3) . . ?
N1 C1 Y1 58.38(17) . . ?
N1 C1 N3 123.8(3) . . ?
N2 C1 Y1 53.42(17) . . ?
N2 C1 N1 111.4(3) . . ?
N2 C1 N3 124.8(3) . . ?
N3 C1 Y1 173.6(3) . . ?
C3 C2 N1 118.4(4) . . ?
C7 C2 N1 120.5(4) . . ?
C7 C2 C3 120.9(4) . . ?
C2 C3 C8 123.9(4) . . ?
C4 C3 C2 117.5(6) . . ?
C4 C3 C8 118.6(5) . . ?
C5 C4 C3 121.3(6) . . ?
C4 C5 C6 121.4(6) . . ?
C5 C6 C7 119.8(6) . . ?
C2 C7 C11 122.9(4) . . ?
C6 C7 C2 119.2(5) . . ?
C6 C7 C11 117.7(5) . . ?
C3 C8 C9 111.6(5) . . ?
C3 C8 C10 112.5(6) . . ?
C10 C8 C9 108.2(5) . . ?
C7 C11 C12 114.8(5) . . ?
C13 C11 C7 109.8(4) . . ?
C13 C11 C12 110.2(5) . . ?
C15 C14 N2 121.5(3) . . ?
C15 C14 C19 120.9(4) . . ?
C19 C14 N2 117.5(4) . . ?
C14 C15 C20 122.1(4) . . ?
C16 C15 C14 118.6(4) . . ?
C16 C15 C20 119.2(4) . . ?
C17 C16 C15 121.4(5) . . ?
C18 C17 C16 120.7(5) . . ?
C17 C18 C19 121.2(5) . . ?
C14 C19 C18 117.1(4) . . ?
C14 C19 C23 121.6(4) . . ?
C18 C19 C23 121.3(4) . . ?
C15 C20 C21 115.2(4) . . ?
C15 C20 C22 109.2(4) . . ?
C22 C20 C21 110.2(4) . . ?
C24 C23 C19 112.4(4) . . ?
C24 C23 C25 109.3(5) . . ?
C25 C23 C19 112.9(4) . . ?
N3 C26 C27 114.8(3) . . ?
C28 C27 C26 119.8(4) . . ?
C28 C27 C32 119.1(5) . . ?
C32 C27 C26 120.9(5) . . ?
C27 C28 C29 121.1(6) . . ?
C30 C29 C28 118.2(9) . . ?
C29 C30 C31 123.6(9) . . ?
C30 C31 C32 118.6(8) . . ?
C27 C32 C31 119.4(7) . . ?
C34 C33 N3 118.8(5) . . ?
C35 C34 C33 117.1(4) . . ?
C35 C34 C39 120.0 . . ?
C39 C34 C33 122.8(4) . . ?
C34 C35 C36 120.0 . . ?
C37 C36 C35 120.0 . . ?
C36 C37 C38 120.0 . . ?
C37 C38 C39 120.0 . . ?
C38 C39 C34 120.0 . . ?
Al1 C40 Y1 81.83(14) . . ?
Al1 C41 Y1 78.53(18) . 2_656 ?

loop_
_geom_bond_atom_site_label_1
_geom_bond_atom_site_label_2
_geom_bond_distance
_geom_bond_site_symmetry_2
_geom_bond_publ_flag
Y1 Y1 3.3889(8) 2_656 ?
Y1 Al1 3.1398(12) . ?
Y1 Al1 3.2812(12) 2_656 ?
Y1 O1 2.207(2) . ?
Y1 O1 2.122(3) 2_656 ?
Y1 N1 2.406(3) . ?
Y1 N2 2.290(3) . ?
Y1 C1 2.821(3) . ?
Y1 C40 2.695(5) . ?
Y1 C41 3.025(6) 2_656 ?
Al1 O1 1.780(3) . ?
Al1 C40 2.039(5) . ?
Al1 C41 2.008(5) . ?
Al1 C42 1.961(4) . ?
N1 C1 1.342(4) . ?
N1 C2 1.432(5) . ?
N2 C1 1.342(4) . ?
N2 C14 1.435(5) . ?
N3 C1 1.387(4) . ?
N3 C26 1.475(5) . ?
N3 C33 1.451(5) . ?
C2 C3 1.420(6) . ?
C2 C7 1.402(6) . ?
C3 C4 1.409(7) . ?
C3 C8 1.499(8) . ?
C4 C5 1.355(10) . ?
C5 C6 1.393(9) . ?
C6 C7 1.393(7) . ?
C7 C11 1.516(7) . ?
C8 C9 1.519(7) . ?
C8 C10 1.517(7) . ?
C11 C12 1.531(7) . ?
C11 C13 1.501(7) . ?
C14 C15 1.395(6) . ?
C14 C19 1.397(6) . ?
C15 C16 1.378(6) . ?
C15 C20 1.519(6) . ?
C16 C17 1.354(7) . ?
C17 C18 1.349(8) . ?
C18 C19 1.417(6) . ?
C19 C23 1.535(6) . ?
C20 C21 1.536(6) . ?
C20 C22 1.520(6) . ?
C23 C24 1.502(7) . ?
C23 C25 1.514(7) . ?
C26 C27 1.498(6) . ?
C27 C28 1.371(7) . ?
C27 C32 1.384(6) . ?
C28 C29 1.408(9) . ?
C29 C30 1.331(12) . ?
C30 C31 1.352(13) . ?
C31 C32 1.418(9) . ?
C33 C34 1.431(6) . ?
C34 C35 1.3900 . ?
C34 C39 1.3900 . ?
C35 C36 1.3900 . ?
C36 C37 1.3900 . ?
C37 C38 1.3900 . ?
C38 C39 1.3900 . ?

loop_
_smtbx_masks_void_nr
_smtbx_masks_void_average_x
_smtbx_masks_void_average_y
_smtbx_masks_void_average_z
_smtbx_masks_void_volume
_smtbx_masks_void_count_electrons
_smtbx_masks_void_content
1 0.153 0.392 0.591 87.6 3.5 ?
2 0.153 0.608 0.091 87.6 3.5 ?
3 0.347 0.108 0.409 87.6 4.2 ?
4 0.347 0.892 0.909 87.6 4.2 ?
5 0.653 0.108 0.091 87.6 3.5 ?
6 0.653 0.892 0.591 87.6 3.5 ?
7 0.847 0.392 0.909 87.6 4.2 ?
8 0.847 0.608 0.409 87.6 4.2 ?
